data_7103564
loop_
_publ_author_name
'Chen, Fu'
'Ma, Guibin'
'Cavell, Ronald G'
'Terskikh, Victor V'
'Wasylishen, Roderick E'

_publ_section_title
;
 Solid-state (115)In NMR study of indium coordination complexes.
;
_journal_issue 45
_journal_name_full 'Chemical communications (Cambridge, England)'
_journal_page_first 5933
_journal_page_last 5935
_journal_paper_doi 10.1039/b814326a
_journal_year 2008
_chemical_formula_sum 'C27 H33 Cl3 In O9 P'
_chemical_formula_weight 753.67
_chemical_name_systematic
;
?
;
_space_group_IT_number 2
_symmetry_cell_setting triclinic
_symmetry_space_group_name_Hall '-P 1'
_symmetry_space_group_name_H-M 'P -1'
_atom_sites_solution_hydrogens geom
_atom_sites_solution_primary direct
_atom_sites_solution_secondary difmap
_cell_angle_alpha 93.5129(14)
_cell_angle_beta 112.0704(12)
_cell_angle_gamma 108.9252(13)
_cell_formula_units_Z 2
_cell_length_a 10.7470(11)
_cell_length_b 12.3980(13)
_cell_length_c 14.0806(15)
_cell_measurement_reflns_used 7726
_cell_measurement_temperature 193(2)
_cell_measurement_theta_max 27.47
_cell_measurement_theta_min 2.42
_cell_volume 1608.4(3)
_computing_cell_refinement 'Bruker SAINT (Bruker, 1997)'
_computing_data_collection 'Bruker SMART (Bruker, 1997)'
_computing_data_reduction 'Bruker SAINT (Bruker, 1997)'
_computing_molecular_graphics 'Bruker SHELXTL (Bruker, 1997)'
_computing_publication_material 'Bruker SHELXTL (Bruker, 1997)'
_computing_structure_refinement 'SHELXL-97 (Sheldrick, 1997)'
_computing_structure_solution 'DIRDIF-96 (Beurskens et al., 1996)'
_diffrn_ambient_temperature 193(2)
_diffrn_detector_area_resol_mean 8.192
_diffrn_measured_fraction_theta_full 0.991
_diffrn_measured_fraction_theta_max 0.991
_diffrn_measurement_device_type 'Bruker PLATFORM diffractometer/SMART 1000 CCD area detector'
_diffrn_measurement_method '\w scans'
_diffrn_radiation_monochromator graphite
_diffrn_radiation_source 'fine-focus sealed tube'
_diffrn_radiation_type MoK\a
_diffrn_radiation_wavelength 0.71073
_diffrn_reflns_av_R_equivalents 0.0102
_diffrn_reflns_av_sigmaI/netI 0.0149
_diffrn_reflns_limit_h_max 13
_diffrn_reflns_limit_h_min -13
_diffrn_reflns_limit_k_max 16
_diffrn_reflns_limit_k_min -16
_diffrn_reflns_limit_l_max 18
_diffrn_reflns_limit_l_min -18
_diffrn_reflns_number 14214
_diffrn_reflns_theta_full 27.48
_diffrn_reflns_theta_max 27.48
_diffrn_reflns_theta_min 1.78
_diffrn_standards_decay_% 0
_diffrn_standards_interval_time 0
_diffrn_standards_number 0
_exptl_absorpt_coefficient_mu 1.082
_exptl_absorpt_correction_T_max 0.7374
_exptl_absorpt_correction_T_min 0.5583
_exptl_absorpt_correction_type integration
_exptl_absorpt_process_details 'Bruker SHELXTL (Bruker, 1997)'
_exptl_crystal_colour colorless
_exptl_crystal_density_diffrn 1.556
_exptl_crystal_density_method 'not measured'
_exptl_crystal_description prism
_exptl_crystal_F_000 764
_exptl_crystal_size_max 0.61
_exptl_crystal_size_mid 0.46
_exptl_crystal_size_min 0.30
_refine_diff_density_max 1.383
_refine_diff_density_min -0.231
_refine_diff_density_rms 0.081
_refine_ls_extinction_method none
_refine_ls_goodness_of_fit_ref 1.061
_refine_ls_hydrogen_treatment constr
_refine_ls_matrix_type full
_refine_ls_number_parameters 370
_refine_ls_number_reflns 7293
_refine_ls_number_restraints 0
_refine_ls_restrained_S_all 1.061
_refine_ls_R_factor_all 0.0304
_refine_ls_R_factor_gt 0.0285
_refine_ls_shift/su_max 0.001
_refine_ls_shift/su_mean 0.000
_refine_ls_structure_factor_coef Fsqd
_refine_ls_weighting_details 'calc w=1/[\s^2^(Fo^2^)+(0.0463P)^2^+1.0965P] where P=(Fo^2^+2Fc^2^)/3'
_refine_ls_weighting_scheme calc
_refine_ls_wR_factor_gt 0.0787
_refine_ls_wR_factor_ref 0.0801
_reflns_number_gt 6840
_reflns_number_total 7293
_reflns_threshold_expression I>2\s(I)
_cod_data_source_file b814326a.txt
_cod_data_source_block 2
_cod_depositor_comments
;
The following automatic conversions were performed:
'_symmetry_cell_setting' value 'Triclinic' changed to 'triclinic'
according to '/home/saulius/struct/CIF-dictionaries/cif_core.dic'
dictionary named 'cif_core.dic' version 2.4.1 from 2010-06-29.

Automatic conversion script
Id: cif_fix_enum 1527 2010-12-29 10:47:43Z saulius 
;
_cod_original_sg_symbol_H-M P-1
_cod_database_code 7103564

loop_
_symmetry_equiv_pos_as_xyz
'x, y, z'
'-x, -y, -z'

loop_
_atom_site_label
_atom_site_type_symbol
_atom_site_fract_x
_atom_site_fract_y
_atom_site_fract_z
_atom_site_U_iso_or_equiv
_atom_site_adp_type
_atom_site_occupancy
_atom_site_symmetry_multiplicity
_atom_site_calc_flag
_atom_site_refinement_flags
_atom_site_disorder_assembly
_atom_site_disorder_group
In In 0.204724(16) 0.296600(13) 0.180862(11) 0.03112(6) Uani 1 1 d . . .
Cl1 Cl 0.09699(7) 0.26049(5) -0.00751(4) 0.04190(13) Uani 1 1 d . . .
Cl2 Cl 0.43221(6) 0.45702(6) 0.23493(6) 0.04977(16) Uani 1 1 d . . .
Cl3 Cl 0.26536(8) 0.13187(6) 0.22511(5) 0.05188(16) Uani 1 1 d . . .
P P 0.04854(5) 0.34047(4) 0.26232(3) 0.02043(9) Uani 1 1 d . . .
O11 O -0.09646(17) 0.12459(12) 0.12422(12) 0.0331(3) Uani 1 1 d . . .
O12 O -0.53226(19) 0.16537(17) -0.09605(14) 0.0527(5) Uani 1 1 d . . .
O13 O -0.16414(16) 0.46758(13) 0.20073(11) 0.0312(3) Uani 1 1 d . . .
O21 O 0.12138(16) 0.50699(13) 0.14835(11) 0.0310(3) Uani 1 1 d . . .
O22 O 0.3323(2) 0.85428(13) 0.42106(15) 0.0459(4) Uani 1 1 d . . .
O23 O 0.12882(18) 0.47965(13) 0.47895(11) 0.0337(3) Uani 1 1 d . . .
O31 O 0.30057(15) 0.33755(13) 0.41839(12) 0.0323(3) Uani 1 1 d . . .
O32 O 0.11107(19) 0.12361(16) 0.63370(13) 0.0441(4) Uani 1 1 d . . .
O33 O -0.20070(15) 0.19709(14) 0.31604(12) 0.0367(4) Uani 1 1 d . . .
C11 C -0.13143(19) 0.29521(16) 0.16002(14) 0.0228(3) Uani 1 1 d . . .
C12 C -0.1861(2) 0.18455(17) 0.09534(15) 0.0270(4) Uani 1 1 d . . .
C13 C -0.3208(2) 0.14197(19) 0.01010(17) 0.0356(5) Uani 1 1 d . . .
H13 H -0.3558 0.0675 -0.0335 0.043 Uiso 1 1 calc R . .
C14 C -0.4029(2) 0.2115(2) -0.00960(16) 0.0348(4) Uani 1 1 d . . .
C15 C -0.3554(2) 0.31950(19) 0.05369(16) 0.0305(4) Uani 1 1 d . . .
H15 H -0.4147 0.3642 0.0401 0.037 Uiso 1 1 calc R . .
C16 C -0.2190(2) 0.36165(17) 0.13768(14) 0.0250(4) Uani 1 1 d . . .
C17 C -0.1376(3) 0.0160(2) 0.0561(2) 0.0436(5) Uani 1 1 d . . .
H17A H -0.0649 -0.0184 0.0858 0.052 Uiso 1 1 calc R . .
H17B H -0.1439 0.0300 -0.0130 0.052 Uiso 1 1 calc R . .
H17C H -0.2320 -0.0375 0.0492 0.052 Uiso 1 1 calc R . .
C18 C -0.6145(3) 0.2375(3) -0.1262(2) 0.0596(8) Uani 1 1 d . . .
H18A H -0.7063 0.1934 -0.1868 0.072 Uiso 1 1 calc R . .
H18B H -0.5595 0.3061 -0.1449 0.072 Uiso 1 1 calc R . .
H18C H -0.6341 0.2625 -0.0678 0.072 Uiso 1 1 calc R . .
C19 C -0.2367(3) 0.5465(2) 0.17146(19) 0.0370(5) Uani 1 1 d . . .
H19A H -0.1839 0.6193 0.2245 0.044 Uiso 1 1 calc R . .
H19B H -0.3354 0.5115 0.1664 0.044 Uiso 1 1 calc R . .
H19C H -0.2404 0.5630 0.1034 0.044 Uiso 1 1 calc R . .
C21 C 0.12677(19) 0.49518(15) 0.31335(14) 0.0224(3) Uani 1 1 d . . .
C22 C 0.1614(2) 0.56619(17) 0.24626(15) 0.0257(4) Uani 1 1 d . . .
C23 C 0.2299(2) 0.68682(18) 0.27777(17) 0.0322(4) Uani 1 1 d . . .
H23 H 0.2526 0.7334 0.2310 0.039 Uiso 1 1 calc R . .
C24 C 0.2641(2) 0.73705(17) 0.37969(18) 0.0323(4) Uani 1 1 d . . .
C25 C 0.2316(2) 0.67002(17) 0.44929(16) 0.0295(4) Uani 1 1 d . . .
H25 H 0.2559 0.7062 0.5187 0.035 Uiso 1 1 calc R . .
C26 C 0.1635(2) 0.55006(16) 0.41615(15) 0.0251(4) Uani 1 1 d . . .
C27 C 0.1751(3) 0.5709(2) 0.08077(18) 0.0391(5) Uani 1 1 d . . .
H27A H 0.1405 0.5186 0.0135 0.047 Uiso 1 1 calc R . .
H27B H 0.2813 0.6027 0.1137 0.047 Uiso 1 1 calc R . .
H27C H 0.1401 0.6349 0.0692 0.047 Uiso 1 1 calc R . .
C28 C 0.3754(4) 0.9271(2) 0.3554(3) 0.0659(9) Uani 1 1 d . . .
H28A H 0.4220 1.0087 0.3930 0.079 Uiso 1 1 calc R . .
H28B H 0.2900 0.9179 0.2917 0.079 Uiso 1 1 calc R . .
H28C H 0.4438 0.9048 0.3363 0.079 Uiso 1 1 calc R . .
C29 C 0.1864(3) 0.5258(2) 0.58866(16) 0.0401(5) Uani 1 1 d . . .
H29A H 0.1522 0.4639 0.6234 0.048 Uiso 1 1 calc R . .
H29B H 0.1540 0.5889 0.5997 0.048 Uiso 1 1 calc R . .
H29C H 0.2925 0.5562 0.6181 0.048 Uiso 1 1 calc R . .
C31 C 0.0510(2) 0.26306(15) 0.36671(14) 0.0224(3) Uani 1 1 d . . .
C32 C 0.1888(2) 0.27286(16) 0.43982(15) 0.0260(4) Uani 1 1 d . . .
C33 C 0.2064(2) 0.22424(19) 0.52744(16) 0.0319(4) Uani 1 1 d . . .
H33 H 0.2998 0.2308 0.5754 0.038 Uiso 1 1 calc R . .
C34 C 0.0839(2) 0.16546(18) 0.54377(16) 0.0317(4) Uani 1 1 d . . .
C35 C -0.0543(2) 0.15190(18) 0.47302(16) 0.0292(4) Uani 1 1 d . . .
H35 H -0.1369 0.1098 0.4844 0.035 Uiso 1 1 calc R . .
C36 C -0.0692(2) 0.20142(16) 0.38501(15) 0.0253(4) Uani 1 1 d . . .
C37 C 0.4427(2) 0.3408(2) 0.4806(2) 0.0434(5) Uani 1 1 d . . .
H37A H 0.5114 0.3884 0.4553 0.052 Uiso 1 1 calc R . .
H37B H 0.4420 0.2614 0.4750 0.052 Uiso 1 1 calc R . .
H37C H 0.4721 0.3748 0.5540 0.052 Uiso 1 1 calc R . .
C38 C -0.0074(3) 0.0718(3) 0.6612(2) 0.0482(6) Uani 1 1 d . . .
H38A H 0.0286 0.0505 0.7294 0.058 Uiso 1 1 calc R . .
H38B H -0.0788 0.0019 0.6079 0.058 Uiso 1 1 calc R . .
H38C H -0.0530 0.1278 0.6652 0.058 Uiso 1 1 calc R . .
C39 C -0.3266(3) 0.1000(2) 0.3006(2) 0.0490(6) Uani 1 1 d . . .
H39A H -0.4126 0.1098 0.2504 0.059 Uiso 1 1 calc R . .
H39B H -0.3342 0.0948 0.3676 0.059 Uiso 1 1 calc R . .
H39C H -0.3200 0.0284 0.2733 0.059 Uiso 1 1 calc R . .

loop_
_atom_site_aniso_label
_atom_site_aniso_U_11
_atom_site_aniso_U_22
_atom_site_aniso_U_33
_atom_site_aniso_U_23
_atom_site_aniso_U_13
_atom_site_aniso_U_12
In 0.03537(9) 0.03632(9) 0.03433(9) 0.01295(6) 0.02136(7) 0.01996(7)
Cl1 0.0661(4) 0.0401(3) 0.0335(3) 0.0127(2) 0.0299(3) 0.0255(3)
Cl2 0.0286(3) 0.0619(4) 0.0624(4) 0.0265(3) 0.0229(3) 0.0145(3)
Cl3 0.0706(4) 0.0487(3) 0.0503(3) 0.0160(3) 0.0219(3) 0.0425(3)
P 0.0211(2) 0.0220(2) 0.0194(2) 0.00629(16) 0.00895(17) 0.00872(17)
O11 0.0407(8) 0.0262(7) 0.0300(7) 0.0025(6) 0.0102(6) 0.0158(6)
O12 0.0358(9) 0.0510(10) 0.0413(9) 0.0018(8) -0.0082(7) 0.0097(8)
O13 0.0309(7) 0.0318(7) 0.0313(7) 0.0030(6) 0.0089(6) 0.0178(6)
O21 0.0372(8) 0.0319(7) 0.0243(7) 0.0117(6) 0.0156(6) 0.0092(6)
O22 0.0493(10) 0.0226(7) 0.0534(10) 0.0050(7) 0.0180(8) 0.0029(7)
O23 0.0504(9) 0.0290(7) 0.0243(7) 0.0065(5) 0.0205(7) 0.0121(6)
O31 0.0209(6) 0.0412(8) 0.0347(7) 0.0170(6) 0.0105(6) 0.0112(6)
O32 0.0408(9) 0.0563(10) 0.0307(8) 0.0257(7) 0.0120(7) 0.0133(8)
O33 0.0210(7) 0.0504(9) 0.0365(8) 0.0223(7) 0.0110(6) 0.0096(7)
C11 0.0219(8) 0.0267(9) 0.0189(8) 0.0064(7) 0.0074(7) 0.0088(7)
C12 0.0306(9) 0.0265(9) 0.0230(8) 0.0069(7) 0.0108(8) 0.0098(7)
C13 0.0366(11) 0.0295(10) 0.0278(10) 0.0013(8) 0.0058(9) 0.0064(8)
C14 0.0265(10) 0.0384(11) 0.0274(10) 0.0085(8) 0.0035(8) 0.0065(8)
C15 0.0250(9) 0.0376(10) 0.0293(9) 0.0131(8) 0.0098(8) 0.0130(8)
C16 0.0263(9) 0.0291(9) 0.0221(8) 0.0090(7) 0.0118(7) 0.0109(7)
C17 0.0561(15) 0.0279(10) 0.0450(13) 0.0005(9) 0.0197(11) 0.0168(10)
C18 0.0349(13) 0.0645(18) 0.0535(16) 0.0159(14) -0.0065(12) 0.0157(12)
C19 0.0457(12) 0.0375(11) 0.0402(11) 0.0141(9) 0.0213(10) 0.0259(10)
C21 0.0208(8) 0.0218(8) 0.0236(8) 0.0055(7) 0.0088(7) 0.0072(6)
C22 0.0237(8) 0.0285(9) 0.0255(9) 0.0093(7) 0.0103(7) 0.0100(7)
C23 0.0311(10) 0.0284(10) 0.0375(11) 0.0142(8) 0.0156(9) 0.0090(8)
C24 0.0269(9) 0.0232(9) 0.0416(11) 0.0057(8) 0.0114(9) 0.0067(7)
C25 0.0283(9) 0.0276(9) 0.0297(9) 0.0024(7) 0.0101(8) 0.0100(8)
C26 0.0235(8) 0.0276(9) 0.0256(9) 0.0067(7) 0.0107(7) 0.0108(7)
C27 0.0494(13) 0.0442(12) 0.0312(10) 0.0209(9) 0.0238(10) 0.0160(10)
C28 0.081(2) 0.0255(12) 0.082(2) 0.0140(13) 0.0396(19) 0.0011(13)
C29 0.0495(13) 0.0473(13) 0.0234(10) 0.0067(9) 0.0156(9) 0.0178(11)
C31 0.0242(8) 0.0227(8) 0.0215(8) 0.0078(6) 0.0095(7) 0.0099(7)
C32 0.0244(9) 0.0265(9) 0.0269(9) 0.0085(7) 0.0099(7) 0.0098(7)
C33 0.0272(9) 0.0373(11) 0.0277(9) 0.0129(8) 0.0064(8) 0.0126(8)
C34 0.0371(11) 0.0319(10) 0.0242(9) 0.0122(8) 0.0108(8) 0.0121(8)
C35 0.0294(9) 0.0297(9) 0.0277(9) 0.0101(7) 0.0134(8) 0.0079(8)
C36 0.0240(9) 0.0265(9) 0.0242(8) 0.0068(7) 0.0093(7) 0.0089(7)
C37 0.0229(10) 0.0578(15) 0.0477(13) 0.0224(11) 0.0114(9) 0.0150(10)
C38 0.0508(14) 0.0591(15) 0.0338(12) 0.0231(11) 0.0203(11) 0.0140(12)
C39 0.0267(11) 0.0506(14) 0.0481(14) 0.0056(11) 0.0068(10) -0.0007(10)

loop_
_atom_type_symbol
_atom_type_description
_atom_type_scat_dispersion_real
_atom_type_scat_dispersion_imag
_atom_type_scat_source
C C 0.0033 0.0016 'International Tables Vol C Tables 4.2.6.8 and 6.1.1.4'
H H 0.0000 0.0000 'International Tables Vol C Tables 4.2.6.8 and 6.1.1.4'
O O 0.0106 0.0060 'International Tables Vol C Tables 4.2.6.8 and 6.1.1.4'
P P 0.1023 0.0942 'International Tables Vol C Tables 4.2.6.8 and 6.1.1.4'
Cl Cl 0.1484 0.1585 'International Tables Vol C Tables 4.2.6.8 and 6.1.1.4'
In In -0.7276 1.3100 'International Tables Vol C Tables 4.2.6.8 and 6.1.1.4'

loop_
_geom_angle_atom_site_label_1
_geom_angle_atom_site_label_2
_geom_angle_atom_site_label_3
_geom_angle
_geom_angle_site_symmetry_1
_geom_angle_site_symmetry_3
_geom_angle_publ_flag
Cl3 In Cl2 105.52(3) . . ?
Cl3 In Cl1 105.76(2) . . ?
Cl2 In Cl1 105.31(2) . . ?
Cl3 In P 114.28(2) . . ?
Cl2 In P 111.59(2) . . ?
Cl1 In P 113.61(2) . . ?
C21 P C11 111.97(8) . . ?
C21 P C31 110.23(8) . . ?
C11 P C31 111.36(8) . . ?
C21 P In 106.41(6) . . ?
C11 P In 107.10(6) . . ?
C31 P In 109.58(6) . . ?
C12 O11 C17 117.50(17) . . ?
C14 O12 C18 117.4(2) . . ?
C16 O13 C19 119.07(16) . . ?
C22 O21 C27 117.32(16) . . ?
C24 O22 C28 116.9(2) . . ?
C26 O23 C29 119.35(17) . . ?
C32 O31 C37 118.34(16) . . ?
C34 O32 C38 118.22(18) . . ?
C36 O33 C39 118.76(17) . . ?
C16 C11 C12 117.87(17) . . ?
C16 C11 P 125.85(14) . . ?
C12 C11 P 116.26(14) . . ?
O11 C12 C13 124.04(18) . . ?
O11 C12 C11 114.10(17) . . ?
C13 C12 C11 121.86(19) . . ?
C12 C13 C14 118.16(19) . . ?
O12 C14 C15 123.1(2) . . ?
O12 C14 C13 114.9(2) . . ?
C15 C14 C13 122.00(19) . . ?
C14 C15 C16 119.01(19) . . ?
O13 C16 C15 122.13(18) . . ?
O13 C16 C11 116.81(17) . . ?
C15 C16 C11 121.06(18) . . ?
C22 C21 C26 117.68(17) . . ?
C22 C21 P 116.46(14) . . ?
C26 C21 P 125.75(14) . . ?
O21 C22 C23 123.44(17) . . ?
O21 C22 C21 114.16(16) . . ?
C23 C22 C21 122.40(18) . . ?
C24 C23 C22 117.93(18) . . ?
O22 C24 C23 124.0(2) . . ?
O22 C24 C25 114.2(2) . . ?
C23 C24 C25 121.77(18) . . ?
C26 C25 C24 119.24(19) . . ?
O23 C26 C25 122.61(18) . . ?
O23 C26 C21 116.41(16) . . ?
C25 C26 C21 120.98(18) . . ?
C36 C31 C32 117.82(16) . . ?
C36 C31 P 125.94(14) . . ?
C32 C31 P 116.11(14) . . ?
O31 C32 C33 123.92(18) . . ?
O31 C32 C31 114.22(16) . . ?
C33 C32 C31 121.81(18) . . ?
C32 C33 C34 118.50(18) . . ?
O32 C34 C35 123.46(19) . . ?
O32 C34 C33 114.81(19) . . ?
C35 C34 C33 121.73(18) . . ?
C34 C35 C36 118.63(18) . . ?
O33 C36 C35 121.43(17) . . ?
O33 C36 C31 117.01(16) . . ?
C35 C36 C31 121.48(17) . . ?

loop_
_geom_bond_atom_site_label_1
_geom_bond_atom_site_label_2
_geom_bond_distance
_geom_bond_site_symmetry_2
_geom_bond_publ_flag
In Cl3 2.3870(6) . ?
In Cl2 2.4029(6) . ?
In Cl1 2.4056(6) . ?
In P 2.5281(5) . ?
P C21 1.7981(18) . ?
P C11 1.7983(18) . ?
P C31 1.8007(18) . ?
O11 C12 1.362(2) . ?
O11 C17 1.436(3) . ?
O12 C14 1.367(2) . ?
O12 C18 1.428(4) . ?
O13 C16 1.350(2) . ?
O13 C19 1.428(2) . ?
O21 C22 1.360(2) . ?
O21 C27 1.441(2) . ?
O22 C24 1.369(2) . ?
O22 C28 1.428(3) . ?
O23 C26 1.347(2) . ?
O23 C29 1.428(2) . ?
O31 C32 1.362(2) . ?
O31 C37 1.433(2) . ?
O32 C34 1.363(2) . ?
O32 C38 1.433(3) . ?
O33 C36 1.363(2) . ?
O33 C39 1.421(3) . ?
C11 C16 1.405(3) . ?
C11 C12 1.407(3) . ?
C12 C13 1.391(3) . ?
C13 C14 1.392(3) . ?
C14 C15 1.384(3) . ?
C15 C16 1.395(3) . ?
C21 C22 1.400(3) . ?
C21 C26 1.411(3) . ?
C22 C23 1.391(3) . ?
C23 C24 1.389(3) . ?
C24 C25 1.393(3) . ?
C25 C26 1.385(3) . ?
C31 C36 1.398(3) . ?
C31 C32 1.410(3) . ?
C32 C33 1.382(3) . ?
C33 C34 1.394(3) . ?
C34 C35 1.390(3) . ?
C35 C36 1.395(3) . ?

loop_
_geom_torsion_atom_site_label_1
_geom_torsion_atom_site_label_2
_geom_torsion_atom_site_label_3
_geom_torsion_atom_site_label_4
_geom_torsion
_geom_torsion_site_symmetry_1
_geom_torsion_site_symmetry_2
_geom_torsion_site_symmetry_3
_geom_torsion_site_symmetry_4
_geom_torsion_publ_flag
Cl3 In P C21 134.44(6) . . . . ?
Cl2 In P C21 14.82(7) . . . . ?
Cl1 In P C21 -104.06(6) . . . . ?
Cl3 In P C11 -105.64(7) . . . . ?
Cl2 In P C11 134.73(6) . . . . ?
Cl1 In P C11 15.85(7) . . . . ?
Cl3 In P C31 15.28(7) . . . . ?
Cl2 In P C31 -104.35(7) . . . . ?
Cl1 In P C31 136.77(7) . . . . ?
C21 P C11 C16 -15.35(19) . . . . ?
C31 P C11 C16 108.57(17) . . . . ?
In P C11 C16 -131.64(15) . . . . ?
C21 P C11 C12 162.64(14) . . . . ?
C31 P C11 C12 -73.43(16) . . . . ?
In P C11 C12 46.36(15) . . . . ?
C17 O11 C12 C13 6.5(3) . . . . ?
C17 O11 C12 C11 -173.79(18) . . . . ?
C16 C11 C12 O11 -178.14(16) . . . . ?
P C11 C12 O11 3.7(2) . . . . ?
C16 C11 C12 C13 1.6(3) . . . . ?
P C11 C12 C13 -176.60(16) . . . . ?
O11 C12 C13 C14 178.81(19) . . . . ?
C11 C12 C13 C14 -0.9(3) . . . . ?
C18 O12 C14 C15 5.6(4) . . . . ?
C18 O12 C14 C13 -173.9(2) . . . . ?
C12 C13 C14 O12 178.4(2) . . . . ?
C12 C13 C14 C15 -1.1(3) . . . . ?
O12 C14 C15 C16 -177.2(2) . . . . ?
C13 C14 C15 C16 2.2(3) . . . . ?
C19 O13 C16 C15 -10.2(3) . . . . ?
C19 O13 C16 C11 169.39(17) . . . . ?
C14 C15 C16 O13 178.08(18) . . . . ?
C14 C15 C16 C11 -1.5(3) . . . . ?
C12 C11 C16 O13 -179.94(16) . . . . ?
P C11 C16 O13 -2.0(2) . . . . ?
C12 C11 C16 C15 -0.4(3) . . . . ?
P C11 C16 C15 177.59(15) . . . . ?
C11 P C21 C22 -69.05(16) . . . . ?
C31 P C21 C22 166.40(14) . . . . ?
In P C21 C22 47.66(15) . . . . ?
C11 P C21 C26 114.82(17) . . . . ?
C31 P C21 C26 -9.73(19) . . . . ?
In P C21 C26 -128.47(15) . . . . ?
C27 O21 C22 C23 10.9(3) . . . . ?
C27 O21 C22 C21 -169.48(18) . . . . ?
C26 C21 C22 O21 -179.44(16) . . . . ?
P C21 C22 O21 4.1(2) . . . . ?
C26 C21 C22 C23 0.2(3) . . . . ?
P C21 C22 C23 -176.25(16) . . . . ?
O21 C22 C23 C24 179.45(19) . . . . ?
C21 C22 C23 C24 -0.2(3) . . . . ?
C28 O22 C24 C23 -2.8(4) . . . . ?
C28 O22 C24 C25 176.8(2) . . . . ?
C22 C23 C24 O22 179.6(2) . . . . ?
C22 C23 C24 C25 0.0(3) . . . . ?
O22 C24 C25 C26 -179.52(19) . . . . ?
C23 C24 C25 C26 0.1(3) . . . . ?
C29 O23 C26 C25 -11.7(3) . . . . ?
C29 O23 C26 C21 168.18(18) . . . . ?
C24 C25 C26 O23 179.93(19) . . . . ?
C24 C25 C26 C21 0.0(3) . . . . ?
C22 C21 C26 O23 179.94(17) . . . . ?
P C21 C26 O23 -4.0(3) . . . . ?
C22 C21 C26 C25 -0.1(3) . . . . ?
P C21 C26 C25 175.96(15) . . . . ?
C21 P C31 C36 107.50(17) . . . . ?
C11 P C31 C36 -17.4(2) . . . . ?
In P C31 C36 -135.72(15) . . . . ?
C21 P C31 C32 -68.08(16) . . . . ?
C11 P C31 C32 167.01(14) . . . . ?
In P C31 C32 48.70(16) . . . . ?
C37 O31 C32 C33 10.2(3) . . . . ?
C37 O31 C32 C31 -172.46(19) . . . . ?
C36 C31 C32 O31 -177.82(17) . . . . ?
P C31 C32 O31 -1.9(2) . . . . ?
C36 C31 C32 C33 -0.4(3) . . . . ?
P C31 C32 C33 175.56(16) . . . . ?
O31 C32 C33 C34 176.33(19) . . . . ?
C31 C32 C33 C34 -0.8(3) . . . . ?
C38 O32 C34 C35 -5.6(3) . . . . ?
C38 O32 C34 C33 174.2(2) . . . . ?
C32 C33 C34 O32 -177.9(2) . . . . ?
C32 C33 C34 C35 1.9(3) . . . . ?
O32 C34 C35 C36 178.0(2) . . . . ?
C33 C34 C35 C36 -1.7(3) . . . . ?
C39 O33 C36 C35 -31.0(3) . . . . ?
C39 O33 C36 C31 152.3(2) . . . . ?
C34 C35 C36 O33 -176.10(19) . . . . ?
C34 C35 C36 C31 0.4(3) . . . . ?
C32 C31 C36 O33 177.26(17) . . . . ?
P C31 C36 O33 1.8(3) . . . . ?
C32 C31 C36 C35 0.6(3) . . . . ?
P C31 C36 C35 -174.89(15) . . . . ?
